data_7011301
loop_
_publ_author_name
'Banfi, Stefano'
'Carlucci, Lucia'
'Caruso, Enrico'
'Ciani, Gianfranco'
'Proserpio, Davide M.'

_publ_section_title
;
 Using long bis(4-pyridyl) ligands designed for the self-assembly of
 coordination frameworks and architectures
;
_journal_issue 13
_journal_name_full 'Journal of the Chemical Society, Dalton Transactions'
_journal_page_first 2714
_journal_paper_doi 10.1039/b110189g
_journal_year 2002
_chemical_formula_sum 'C24 H20 Co N4 O8'
_chemical_formula_weight 551.37
_space_group_IT_number 2
_symmetry_cell_setting triclinic
_symmetry_space_group_name_Hall '-P 1'
_symmetry_space_group_name_H-M 'P -1'
_atom_sites_solution_hydrogens geom
_atom_sites_solution_primary direct
_atom_sites_solution_secondary difmap
_cell_angle_alpha 81.230(5)
_cell_angle_beta 89.940(5)
_cell_angle_gamma 75.460(5)
_cell_formula_units_Z 2
_cell_length_a 8.172(5)
_cell_length_b 8.482(5)
_cell_length_c 17.977(5)
_cell_measurement_reflns_used 792
_cell_measurement_temperature 293(2)
_cell_measurement_theta_max 18
_cell_measurement_theta_min 2
_cell_volume 1191.2(11)
_computing_molecular_graphics SCHAKAL
_computing_structure_refinement 'SHELXL-97 (Sheldrick, 1997)'
_computing_structure_solution SIR92
_diffrn_ambient_temperature 293(2)
_diffrn_detector_type CCD_plate
_diffrn_measured_fraction_theta_full 0.974
_diffrn_measured_fraction_theta_max 0.974
_diffrn_measurement_device SMART
_diffrn_measurement_method omega-scan
_diffrn_radiation_monochromator graphite
_diffrn_radiation_source 'fine-focus sealed tube'
_diffrn_radiation_type MoK\a
_diffrn_radiation_wavelength 0.71073
_diffrn_reflns_av_R_equivalents 0.0000
_diffrn_reflns_av_sigmaI/netI 0.4498
_diffrn_reflns_limit_h_max 9
_diffrn_reflns_limit_h_min -9
_diffrn_reflns_limit_k_max 9
_diffrn_reflns_limit_k_min -9
_diffrn_reflns_limit_l_max 20
_diffrn_reflns_limit_l_min -20
_diffrn_reflns_number 10293
_diffrn_reflns_theta_full 23.97
_diffrn_reflns_theta_max 23.97
_diffrn_reflns_theta_min 2.29
_diffrn_standards_decay_% 0.
_exptl_absorpt_coefficient_mu 0.779
_exptl_absorpt_correction_T_max 1.00
_exptl_absorpt_correction_T_min 0.75
_exptl_absorpt_correction_type sadabs
_exptl_crystal_colour violet
_exptl_crystal_density_diffrn 1.537
_exptl_crystal_density_method 'not measured'
_exptl_crystal_description plate
_exptl_crystal_F_000 566
_exptl_crystal_size_max 0.40
_exptl_crystal_size_mid 0.10
_exptl_crystal_size_min 0.02
_refine_diff_density_max 1.512
_refine_diff_density_min -1.304
_refine_diff_density_rms 0.191
_refine_ls_extinction_method none
_refine_ls_goodness_of_fit_all 0.783
_refine_ls_hydrogen_treatment mixed
_refine_ls_matrix_type full
_refine_ls_number_parameters 339
_refine_ls_number_reflns 10293
_refine_ls_number_restraints 0
_refine_ls_restrained_S_all 0.783
_refine_ls_R_factor_all 0.2367
_refine_ls_R_factor_obs 0.1138
_refine_ls_shift/su_max 0.016
_refine_ls_shift/su_mean 0.002
_refine_ls_structure_factor_coef Fsqd
_refine_ls_weighting_details 'calc w=1/[\s^2^(Fo^2^)+(0.1000P)^2^+0.0000P] where P=(Fo^2^+2Fc^2^)/3'
_refine_ls_weighting_scheme calc
_refine_ls_wR_factor_all 0.3586
_refine_ls_wR_factor_obs 0.2706
_reflns_number_observed 4019
_reflns_number_total 10293
_reflns_observed_criterion >2sigma(I)
_cod_data_source_file b110189g.txt
_cod_data_source_block 5
_cod_depositor_comments
;
The following automatic conversions were performed:
'_symmetry_cell_setting' value 'Triclinic' changed to 'triclinic'
according to '/home/saulius/struct/CIF-dictionaries/cif_core.dic'
dictionary named 'cif_core.dic' version 2.4.1 from 2010-06-29.

Automatic conversion script
Id: cif_fix_enum 1527 2010-12-29 10:47:43Z saulius 
;
_cod_original_sg_symbol_H-M P-1
_cod_database_code 7011301
_diffrn_measurement_domega 0.30
_diffrn_measurement_rtime 64.6

loop_
_symmetry_equiv_pos_as_xyz
'x, y, z'
'-x, -y, -z'

loop_
_atom_site_label
_atom_site_type_symbol
_atom_site_fract_x
_atom_site_fract_y
_atom_site_fract_z
_atom_site_U_iso_or_equiv
_atom_site_adp_type
_atom_site_occupancy
_atom_site_symmetry_multiplicity
_atom_site_calc_flag
_atom_site_refinement_flags
_atom_site_disorder_assembly
_atom_site_disorder_group
Co Co 0.4035(2) 0.3896(3) 0.73396(10) 0.0443(5) Uani 1 1 d . . .
N1 N 0.1560(14) 0.3029(14) 0.6745(7) 0.056(3) Uani 1 1 d . . .
O11 O 0.0419(11) 0.2770(12) 0.6409(6) 0.070(3) Uani 1 1 d . . .
O12 O 0.1752(11) 0.2815(12) 0.7463(5) 0.067(3) Uani 1 1 d . . .
O13 O 0.2744(11) 0.3575(11) 0.6422(5) 0.058(2) Uani 1 1 d . . .
N2 N 0.3062(17) 0.6222(19) 0.8114(7) 0.066(4) Uani 1 1 d . . .
O21 O 0.2576(14) 0.7494(17) 0.8403(8) 0.113(5) Uani 1 1 d . . .
O22 O 0.2212(12) 0.6104(14) 0.7521(5) 0.076(3) Uani 1 1 d . . .
O23 O 0.4284(14) 0.5023(16) 0.8343(5) 0.092(4) Uani 1 1 d . . .
C4 C 1.1592(14) 0.8342(15) 0.5675(7) 0.042(3) Uani 1 1 d . . .
C6 C 0.9394(13) 0.7053(14) 0.5528(6) 0.038(3) Uani 1 1 d . . .
H6A H 1.0183 0.6153 0.5341 0.046 Uiso 1 1 calc R . .
H6B H 0.8861 0.7851 0.5097 0.046 Uiso 1 1 calc R . .
C7 C 0.8048(15) 0.6305(17) 0.6740(7) 0.050(3) Uani 1 1 d . . .
H7 H 0.8815 0.6683 0.7002 0.060 Uiso 1 1 calc R . .
C8 C 0.9681(17) -0.9141(15) 0.9851(7) 0.052(4) Uani 1 1 d . . .
C10 C 0.6884(16) 0.5650(16) 0.7120(6) 0.054(4) Uani 1 1 d . . .
H10 H 0.6865 0.5619 0.7640 0.065 Uiso 1 1 calc R . .
C11 C 1.2490(15) 0.8989(16) 0.6133(7) 0.046(4) Uani 1 1 d . . .
H11 H 1.2173 0.9019 0.6629 0.056 Uiso 1 1 calc R . .
C12 C 1.3322(15) 0.9027(14) 0.4683(7) 0.045(3) Uani 1 1 d . . .
H12 H 1.3588 0.9041 0.4179 0.054 Uiso 1 1 calc R . .
C13 C 0.5016(17) 0.0426(18) 0.8191(8) 0.060(4) Uani 1 1 d . . .
H13 H 0.3868 0.0667 0.8287 0.071 Uiso 1 1 calc R . .
C16 C 0.6969(15) 0.5806(16) 0.5602(6) 0.048(3) Uani 1 1 d . . .
H16 H 0.6988 0.5823 0.5084 0.057 Uiso 1 1 calc R . .
C18 C 0.8110(14) 0.6420(14) 0.5943(6) 0.036(3) Uani 1 1 d . . .
C19 C 0.8523(18) -0.5721(18) 0.9279(7) 0.054(4) Uani 1 1 d . . .
C21 C 1.4321(13) 0.9646(15) 0.5122(6) 0.039(3) Uani 1 1 d . . .
C23 C 0.5789(14) 0.5161(16) 0.6006(7) 0.051(3) Uani 1 1 d . . .
H23 H 0.5007 0.4805 0.5743 0.061 Uiso 1 1 calc R . .
C24 C 0.7714(17) -0.1402(18) 0.8410(7) 0.055(4) Uani 1 1 d . . .
C26 C 1.3859(18) 0.9605(17) 0.5893(6) 0.048(3) Uani 1 1 d . . .
H26 H 1.4470 0.9988 0.6231 0.058 Uiso 1 1 calc R . .
C27 C 0.5986(17) -0.1106(18) 0.8471(8) 0.061(4) Uani 1 1 d . . .
H27 H 0.5497 -0.1928 0.8697 0.073 Uiso 1 1 calc R . .
C28 C 0.8819(15) -0.3119(15) 0.8699(7) 0.048(3) Uani 1 1 d . . .
H28A H 0.9415 -0.3597 0.8288 0.057 Uiso 1 1 calc R . .
H28B H 0.9649 -0.3060 0.9073 0.057 Uiso 1 1 calc R . .
C29 C 0.7442(18) -0.6629(19) 0.9625(8) 0.074(5) Uani 1 1 d . . .
H29 H 0.6303 -0.6115 0.9659 0.089 Uiso 1 1 calc R . .
C31 C 0.805(2) -0.8306(19) 0.9923(9) 0.077(5) Uani 1 1 d . . .
H31 H 0.7321 -0.8861 1.0178 0.093 Uiso 1 1 calc R . .
C32 C 1.1977(15) 0.8394(17) 0.4908(6) 0.047(4) Uani 1 1 d . . .
H32 H 1.1353 0.8019 0.4573 0.056 Uiso 1 1 calc R . .
C34 C 1.017(2) -0.652(2) 0.9221(10) 0.098(6) Uani 1 1 d . . .
H34 H 1.0919 -0.5955 0.8992 0.118 Uiso 1 1 calc R . .
C35 C 1.073(2) -0.8219(18) 0.9511(9) 0.084(6) Uani 1 1 d . . .
H35 H 1.1868 -0.8743 0.9471 0.101 Uiso 1 1 calc R . .
C37 C 0.7294(14) 0.1266(19) 0.7707(7) 0.058(4) Uani 1 1 d . . .
H37 H 0.7773 0.2067 0.7450 0.070 Uiso 1 1 calc R . .
C39 C 0.8370(16) -0.0272(17) 0.8002(7) 0.055(4) Uani 1 1 d . . .
H39 H 0.9521 -0.0502 0.7914 0.066 Uiso 1 1 calc R . .
O1 O 1.0270(10) 0.7789(10) 0.5966(4) 0.048(2) Uani 1 1 d . . .
O2 O 0.7768(11) -0.4090(11) 0.9020(5) 0.060(3) Uani 1 1 d . . .
N3 N 0.5701(11) 0.5014(12) 0.6774(5) 0.038(2) Uani 1 1 d . . .
N4 N 0.5630(12) 0.1639(13) 0.7775(6) 0.048(3) Uani 1 1 d . . .

loop_
_atom_site_aniso_label
_atom_site_aniso_U_11
_atom_site_aniso_U_22
_atom_site_aniso_U_33
_atom_site_aniso_U_23
_atom_site_aniso_U_13
_atom_site_aniso_U_12
Co 0.0442(9) 0.0577(11) 0.0318(8) -0.0013(11) -0.0002(10) -0.0180(8)
N1 0.045(7) 0.057(8) 0.073(9) -0.016(7) 0.003(7) -0.022(6)
O11 0.043(5) 0.086(8) 0.090(8) -0.040(6) -0.002(6) -0.017(6)
O12 0.064(6) 0.094(8) 0.040(6) 0.001(5) 0.007(5) -0.021(6)
O13 0.062(6) 0.077(7) 0.045(5) -0.018(5) 0.012(5) -0.033(6)
N2 0.060(9) 0.090(11) 0.054(8) -0.016(8) 0.020(7) -0.030(8)
O21 0.081(9) 0.126(12) 0.161(13) -0.095(11) 0.045(8) -0.035(8)
O22 0.062(6) 0.112(9) 0.049(7) -0.018(6) -0.005(5) -0.007(6)
O23 0.087(8) 0.120(10) 0.036(6) 0.009(6) -0.004(5) 0.023(8)
C4 0.024(6) 0.049(9) 0.056(8) -0.008(7) -0.001(6) -0.016(6)
C6 0.026(6) 0.051(9) 0.038(7) -0.004(6) -0.012(6) -0.011(6)
C7 0.044(8) 0.080(10) 0.040(7) -0.026(7) 0.007(6) -0.035(8)
C8 0.070(10) 0.042(8) 0.036(8) -0.002(6) -0.002(7) -0.003(8)
C10 0.071(9) 0.076(10) 0.027(7) -0.010(7) 0.002(7) -0.037(8)
C11 0.053(8) 0.066(10) 0.028(7) -0.008(7) 0.008(6) -0.032(8)
C12 0.050(8) 0.053(9) 0.034(7) -0.007(6) -0.009(6) -0.016(7)
C13 0.038(8) 0.052(10) 0.082(11) 0.005(9) -0.008(8) -0.010(8)
C16 0.047(8) 0.076(10) 0.022(6) -0.010(7) 0.010(6) -0.017(8)
C18 0.036(7) 0.039(8) 0.032(7) -0.003(6) -0.005(6) -0.010(6)
C19 0.062(9) 0.054(10) 0.048(8) -0.016(7) 0.008(7) -0.014(8)
C21 0.031(7) 0.045(8) 0.044(8) -0.008(7) -0.002(6) -0.015(6)
C23 0.038(8) 0.052(9) 0.064(9) 0.000(7) -0.007(6) -0.019(7)
C24 0.059(9) 0.075(11) 0.028(7) -0.004(7) -0.010(7) -0.013(9)
C26 0.052(7) 0.066(10) 0.039(7) -0.026(7) 0.005(7) -0.029(7)
C27 0.050(9) 0.051(10) 0.068(10) 0.021(8) -0.002(8) -0.007(8)
C28 0.048(8) 0.060(9) 0.032(7) 0.007(7) 0.001(6) -0.015(7)
C29 0.060(9) 0.069(12) 0.092(12) 0.004(10) 0.004(9) -0.024(9)
C31 0.084(12) 0.049(10) 0.091(12) 0.019(9) -0.014(10) -0.020(9)
C32 0.043(8) 0.073(10) 0.035(7) -0.011(7) 0.010(6) -0.032(8)
C34 0.120(16) 0.065(12) 0.094(14) 0.015(10) 0.055(12) -0.011(11)
C35 0.101(12) 0.053(11) 0.087(11) 0.017(9) 0.055(11) -0.015(10)
C37 0.025(7) 0.089(12) 0.063(9) 0.005(8) 0.002(6) -0.028(8)
C39 0.034(7) 0.062(9) 0.063(9) 0.017(8) -0.002(7) -0.015(7)
O1 0.050(5) 0.067(6) 0.041(5) -0.011(4) 0.005(4) -0.036(5)
O2 0.053(6) 0.047(6) 0.072(6) 0.007(5) -0.004(5) -0.006(5)
N3 0.042(6) 0.043(7) 0.029(5) -0.004(5) -0.010(5) -0.008(5)
N4 0.034(6) 0.052(7) 0.055(7) 0.003(6) 0.003(5) -0.011(6)

loop_
_atom_type_symbol
_atom_type_description
_atom_type_scat_dispersion_real
_atom_type_scat_dispersion_imag
_atom_type_scat_source
C C 0.0033 0.0016 'International Tables Vol C Tables 4.2.6.8 and 6.1.1.4'
H H 0.0000 0.0000 'International Tables Vol C Tables 4.2.6.8 and 6.1.1.4'
N N 0.0061 0.0033 'International Tables Vol C Tables 4.2.6.8 and 6.1.1.4'
O O 0.0106 0.0060 'International Tables Vol C Tables 4.2.6.8 and 6.1.1.4'
Co Co 0.3494 0.9721 'International Tables Vol C Tables 4.2.6.8 and 6.1.1.4'

loop_
_geom_angle_atom_site_label_1
_geom_angle_atom_site_label_2
_geom_angle_atom_site_label_3
_geom_angle
_geom_angle_site_symmetry_1
_geom_angle_site_symmetry_3
_geom_angle_publ_flag
N3 Co O13 97.7(4) . . ?
N3 Co N4 100.6(4) . . ?
O13 Co N4 107.7(4) . . ?
N3 Co O22 97.1(4) . . ?
O13 Co O22 94.6(4) . . ?
N4 Co O22 149.2(4) . . ?
N3 Co O23 92.0(4) . . ?
O13 Co O23 153.7(4) . . ?
N4 Co O23 94.4(4) . . ?
O22 Co O23 59.8(4) . . ?
N3 Co O12 155.8(4) . . ?
O13 Co O12 58.3(3) . . ?
N4 Co O12 91.0(4) . . ?
O22 Co O12 82.8(4) . . ?
O23 Co O12 108.4(4) . . ?
O11 N1 O12 125.1(12) . . ?
O11 N1 O13 123.3(12) . . ?
O12 N1 O13 111.5(10) . . ?
N1 O12 Co 89.6(7) . . ?
N1 O13 Co 100.4(7) . . ?
O21 N2 O23 126.3(15) . . ?
O21 N2 O22 117.5(14) . . ?
O23 N2 O22 116.2(14) . . ?
N2 O22 Co 92.0(9) . . ?
N2 O23 Co 91.2(8) . . ?
C11 C4 O1 118.1(11) . . ?
C11 C4 C32 119.2(11) . . ?
O1 C4 C32 122.5(11) . . ?
O1 C6 C18 112.1(10) . . ?
C10 C7 C18 120.6(11) . . ?
C31 C8 C35 116.1(13) . . ?
C31 C8 C8 122.5(17) . 2_737 ?
C35 C8 C8 121.2(16) . 2_737 ?
C7 C10 N3 123.6(10) . . ?
C4 C11 C26 123.0(11) . . ?
C21 C12 C32 127.1(12) . . ?
N4 C13 C27 124.0(13) . . ?
C18 C16 C23 121.7(10) . . ?
C16 C18 C7 116.2(10) . . ?
C16 C18 C6 122.2(10) . . ?
C7 C18 C6 121.5(10) . . ?
C34 C19 O2 127.1(14) . . ?
C34 C19 C29 117.9(15) . . ?
O2 C19 C29 115.0(13) . . ?
C12 C21 C26 114.4(10) . . ?
C12 C21 C21 126.8(14) . 2_876 ?
C26 C21 C21 118.7(14) . 2_876 ?
N3 C23 C16 123.8(11) . . ?
C39 C24 C27 119.7(13) . . ?
C39 C24 C28 120.5(12) . . ?
C27 C24 C28 119.0(12) . . ?
C11 C26 C21 119.5(11) . . ?
C24 C27 C13 118.1(14) . . ?
O2 C28 C24 108.0(9) . . ?
C31 C29 C19 120.9(15) . . ?
C8 C31 C29 122.0(15) . . ?
C12 C32 C4 116.5(11) . . ?
C19 C34 C35 119.7(16) . . ?
C8 C35 C34 123.2(16) . . ?
N4 C37 C39 123.5(12) . . ?
C24 C39 C37 119.0(12) . . ?
C4 O1 C6 119.3(9) . . ?
C19 O2 C28 116.8(9) . . ?
C23 N3 C10 114.0(10) . . ?
C23 N3 Co 121.5(8) . . ?
C10 N3 Co 124.4(7) . . ?
C37 N4 C13 115.2(12) . . ?
C37 N4 Co 123.8(10) . . ?
C13 N4 Co 121.0(8) . . ?

loop_
_geom_bond_atom_site_label_1
_geom_bond_atom_site_label_2
_geom_bond_distance
_geom_bond_site_symmetry_2
_geom_bond_publ_flag
Co N3 2.034(9) . ?
Co O13 2.047(8) . ?
Co N4 2.066(10) . ?
Co O22 2.149(10) . ?
Co O23 2.199(11) . ?
Co O12 2.273(9) . ?
N1 O11 1.195(12) . ?
N1 O12 1.279(13) . ?
N1 O13 1.277(12) . ?
N2 O21 1.243(15) . ?
N2 O23 1.251(15) . ?
N2 O22 1.303(14) . ?
C4 C11 1.364(15) . ?
C4 O1 1.356(12) . ?
C4 C32 1.410(15) . ?
C6 O1 1.378(12) . ?
C6 C18 1.451(14) . ?
C7 C10 1.352(15) . ?
C7 C18 1.422(15) . ?
C8 C31 1.358(19) . ?
C8 C35 1.383(18) . ?
C8 C8 1.44(2) 2_737 ?
C10 N3 1.407(14) . ?
C11 C26 1.391(16) . ?
C12 C21 1.381(15) . ?
C12 C32 1.375(15) . ?
C13 N4 1.376(16) . ?
C13 C27 1.362(18) . ?
C16 C18 1.363(15) . ?
C16 C23 1.378(15) . ?
C19 C34 1.357(19) . ?
C19 O2 1.373(15) . ?
C19 C29 1.398(18) . ?
C21 C26 1.435(15) . ?
C21 C21 1.43(2) 2_876 ?
C23 N3 1.371(14) . ?
C24 C39 1.337(17) . ?
C24 C27 1.378(18) . ?
C24 C28 1.522(16) . ?
C28 O2 1.400(13) . ?
C29 C31 1.40(2) . ?
C34 C35 1.41(2) . ?
C37 N4 1.327(13) . ?
C37 C39 1.404(16) . ?
